data_2215425
loop_
_publ_author_name
'S. Murugavel'
'P. Ramesh'
'A. SubbiahPandi'
'E. Ramesh'
'R. Raghunathan'

_publ_section_title
6-[(4-Bromophenyl)iminomethyl]-1,3-dimethyl-7-(2-methylpropenyl)-1,2,3,4-tetrahydro-7<i>H</i>-pyrrolo[2,3-<i>d</i>]pyrimidine-2,4-dione
_journal_coeditor_code CI2465
_journal_issue 10
_journal_name_full 'Acta Crystallographica Section E'
_journal_page_first o4108
_journal_page_last o4108
_journal_paper_doi 10.1107/S1600536807045692
_journal_volume 63
_journal_year 2007
_chemical_formula_iupac 'C20 H21 Br N4 O2'
_chemical_formula_moiety 'C20 H21 Br N4 O2'
_chemical_formula_sum 'C20 H21 Br N4 O2'
_chemical_formula_weight 429.32
_chemical_name_common
;
6-[(4-Bromophenylimino)methyl]-1,3-dimethyl-7-(2-methylpropenyl)-1,7-
dihydro-pyrrolo[2,3-d]pyrimidine-2,4-dione
;
_chemical_name_systematic
;
6-[(4-Bromophenyl)iminomethyl]-1,3-dimethyl-7-(2-methylpropenyl)-1,2,3,4-
tetrahydro-7H-pyrrolo[2,3-<i>d</i>]pyrimidine-2,4-dione
;
_space_group_IT_number 2
_symmetry_cell_setting triclinic
_symmetry_space_group_name_Hall '-P 1'
_symmetry_space_group_name_H-M 'P -1'
_atom_sites_solution_hydrogens geom
_atom_sites_solution_primary direct
_atom_sites_solution_secondary difmap
_audit_creation_method SHELXL-97
_cell_angle_alpha 87.363(19)
_cell_angle_beta 80.67(2)
_cell_angle_gamma 84.187(19)
_cell_formula_units_Z 2
_cell_length_a 9.202(3)
_cell_length_b 9.989(3)
_cell_length_c 10.454(4)
_cell_measurement_reflns_used 4856
_cell_measurement_temperature 293(2)
_cell_measurement_theta_max 33.7
_cell_measurement_theta_min 2
_cell_volume 942.9(6)
_computing_cell_refinement 'APEX2 (Bruker, 2004)'
_computing_data_collection 'APEX2 (Bruker, 2004)'
_computing_data_reduction 'SAINT (Bruker, 2004)'
_computing_molecular_graphics 'ZORTEP (Zsolnai, 1997)'
_computing_publication_material 'SHELXL97 (Sheldrick, 1997) and PLATON (Spek, 2003)'
_computing_structure_refinement 'SHELXL97 (Sheldrick, 1997)'
_computing_structure_solution 'SHELXS97 (Sheldrick, 1997)'
_diffrn_ambient_temperature 293(2)
_diffrn_measured_fraction_theta_full 0.999
_diffrn_measured_fraction_theta_max 0.961
_diffrn_measurement_device_type 'Bruker APEXII CCD area-detector'
_diffrn_measurement_method '\w and \f'
_diffrn_radiation_monochromator graphite
_diffrn_radiation_source 'fine-focus sealed tube'
_diffrn_radiation_type MoK\a
_diffrn_radiation_wavelength 0.71073
_diffrn_reflns_av_R_equivalents 0.0357
_diffrn_reflns_av_sigmaI/netI 0.0416
_diffrn_reflns_limit_h_max 14
_diffrn_reflns_limit_h_min -14
_diffrn_reflns_limit_k_max 15
_diffrn_reflns_limit_k_min -15
_diffrn_reflns_limit_l_max 16
_diffrn_reflns_limit_l_min -14
_diffrn_reflns_number 25023
_diffrn_reflns_theta_full 25.00
_diffrn_reflns_theta_max 33.74
_diffrn_reflns_theta_min 1.98
_diffrn_standards_number 0
_exptl_absorpt_coefficient_mu 2.203
_exptl_absorpt_correction_T_max 0.673
_exptl_absorpt_correction_T_min 0.595
_exptl_absorpt_correction_type multi-scan
_exptl_absorpt_process_details '(SADABS; Sheldrick, 2001)'
_exptl_crystal_colour Yellow
_exptl_crystal_density_diffrn 1.512
_exptl_crystal_density_method 'not measured'
_exptl_crystal_description Block
_exptl_crystal_F_000 440
_exptl_crystal_size_max 0.25
_exptl_crystal_size_mid 0.20
_exptl_crystal_size_min 0.18
_refine_diff_density_max 1.051
_refine_diff_density_min -0.675
_refine_ls_extinction_method none
_refine_ls_goodness_of_fit_ref 1.006
_refine_ls_hydrogen_treatment constr
_refine_ls_matrix_type full
_refine_ls_number_parameters 248
_refine_ls_number_reflns 7255
_refine_ls_number_restraints 0
_refine_ls_restrained_S_all 1.006
_refine_ls_R_factor_all 0.0900
_refine_ls_R_factor_gt 0.0423
_refine_ls_shift/su_max 0.001
_refine_ls_shift/su_mean 0.000
_refine_ls_structure_factor_coef Fsqd
_refine_ls_weighting_details 'calc w=1/[\s^2^(Fo^2^)+(0.077P)^2^+0.1592P] where P=(Fo^2^+2Fc^2^)/3'
_refine_ls_weighting_scheme calc
_refine_ls_wR_factor_gt 0.1207
_refine_ls_wR_factor_ref 0.1469
_reflns_number_gt 4235
_reflns_number_total 7255
_reflns_threshold_expression I>2\s(I)
_cod_data_source_file ci2465.cif
_cod_data_source_block I
_cod_depositor_comments
;
The following automatic conversions were performed:
'_symmetry_cell_setting' value 'Triclinic' changed to 'triclinic'
according to '/home/saulius/struct/CIF-dictionaries/cif_core.dic'
dictionary named 'cif_core.dic' version 2.4.1 from 2010-06-29.

Automatic conversion script
Id: cif_fix_enum 1527 2010-12-29 10:47:43Z saulius 

The following automatic conversions were performed:

'_symmetry_cell_setting' value 'Triclinic' changed to 'triclinic'
according to /home/saulius/struct/CIF-dictionaries/cif_core.dic
dictionary named 'cif_core.dic' version 2.4.1 from 2010-06-29.

Automatic conversion script
Id: cif_fix_values 1715 2011-07-08 13:25:40Z adriana 
;
_cod_database_code 2215425
_cod_database_fobs_code 2215425

loop_
_symmetry_equiv_pos_as_xyz
'x, y, z'
'-x, -y, -z'

loop_
_atom_site_type_symbol
_atom_site_label
_atom_site_fract_x
_atom_site_fract_y
_atom_site_fract_z
_atom_site_U_iso_or_equiv
_atom_site_adp_type
_atom_site_calc_flag
_atom_site_refinement_flags
_atom_site_occupancy
Br Br -0.31222(3) 0.56793(3) -0.43672(2) 0.06218(12) Uani d . 1
O O1 0.49380(19) -0.31916(16) -0.03864(18) 0.0537(4) Uani d . 1
O O2 0.5675(2) -0.1746(2) 0.34797(19) 0.0676(5) Uani d . 1
N N1 0.04816(19) 0.25040(18) -0.06728(17) 0.0402(4) Uani d . 1
N N2 0.24412(17) 0.08034(16) 0.10161(16) 0.0341(3) Uani d . 1
N N3 0.51882(19) -0.25241(18) 0.1613(2) 0.0444(4) Uani d . 1
N N4 0.41031(19) -0.03963(18) 0.24052(17) 0.0394(4) Uani d . 1
C C1 0.2032(2) 0.05049(19) -0.01682(19) 0.0357(4) Uani d . 1
C C2 0.2768(2) -0.07013(19) -0.05594(19) 0.0387(4) Uani d . 1
H H2 0.2701 -0.1133 -0.1314 0.046 Uiso calc R 1
C C3 0.3637(2) -0.11688(19) 0.03721(19) 0.0355(4) Uani d . 1
C C4 0.4618(2) -0.2366(2) 0.0448(2) 0.0397(4) Uani d . 1
C C5 0.5032(2) -0.1569(2) 0.2555(2) 0.0463(5) Uani d . 1
C C6 0.3406(2) -0.02355(19) 0.13358(18) 0.0332(4) Uani d . 1
C C7 0.1079(2) 0.1321(2) -0.0913(2) 0.0383(4) Uani d . 1
H H7 0.0877 0.0942 -0.1654 0.046 Uiso calc R 1
C C8 0.6116(3) -0.3776(3) 0.1821(3) 0.0595(6) Uani d . 1
H H8A 0.7129 -0.3662 0.1473 0.089 Uiso calc R 1
H H8B 0.5793 -0.4496 0.1393 0.089 Uiso calc R 1
H H8C 0.6032 -0.3988 0.2734 0.089 Uiso calc R 1
C C9 0.4161(3) 0.0690(3) 0.3280(2) 0.0518(5) Uani d . 1
H H9A 0.4493 0.1465 0.2784 0.078 Uiso calc R 1
H H9B 0.4836 0.0401 0.3871 0.078 Uiso calc R 1
H H9C 0.3193 0.0917 0.3760 0.078 Uiso calc R 1
C C10 0.1651(2) 0.18875(19) 0.18428(19) 0.0371(4) Uani d . 1
H H10A 0.1207 0.2582 0.1309 0.045 Uiso calc R 1
H H10B 0.2347 0.2290 0.2277 0.045 Uiso calc R 1
C C11 0.0472(2) 0.1348(2) 0.2832(2) 0.0414(4) Uani d . 1
H H11 0.0700 0.0514 0.3222 0.050 Uiso calc R 1
C C12 -0.0866(2) 0.1957(2) 0.3201(2) 0.0453(5) Uani d . 1
C C13 -0.1929(3) 0.1296(4) 0.4228(3) 0.0716(8) Uani d . 1
H H13A -0.1501 0.0415 0.4443 0.107 Uiso calc R 1
H H13B -0.2836 0.1222 0.3906 0.107 Uiso calc R 1
H H13C -0.2126 0.1830 0.4988 0.107 Uiso calc R 1
C C14 -0.1424(3) 0.3286(3) 0.2669(3) 0.0596(6) Uani d . 1
H H14A -0.0719 0.3563 0.1950 0.089 Uiso calc R 1
H H14B -0.1560 0.3942 0.3332 0.089 Uiso calc R 1
H H14C -0.2351 0.3209 0.2383 0.089 Uiso calc R 1
C C15 -0.1998(2) 0.4639(2) -0.3244(2) 0.0413(4) Uani d . 1
C C16 -0.0756(3) 0.3820(2) -0.3740(2) 0.0469(5) Uani d . 1
H H16 -0.0476 0.3755 -0.4632 0.056 Uiso calc R 1
C C17 0.0068(2) 0.3100(2) -0.2911(2) 0.0441(5) Uani d . 1
H H17 0.0906 0.2550 -0.3248 0.053 Uiso calc R 1
C C18 -0.0334(2) 0.3183(2) -0.15775(19) 0.0369(4) Uani d . 1
C C19 -0.1572(2) 0.4033(2) -0.1098(2) 0.0412(4) Uani d . 1
H H19 -0.1837 0.4118 -0.0207 0.049 Uiso calc R 1
C C20 -0.2421(2) 0.4754(2) -0.1920(2) 0.0416(4) Uani d . 1
H H20 -0.3260 0.5306 -0.1588 0.050 Uiso calc R 1

loop_
_atom_site_aniso_label
_atom_site_aniso_U_11
_atom_site_aniso_U_22
_atom_site_aniso_U_33
_atom_site_aniso_U_12
_atom_site_aniso_U_13
_atom_site_aniso_U_23
Br 0.06096(17) 0.0752(2) 0.04937(16) 0.01901(12) -0.02074(12) -0.00422(12)
O1 0.0550(9) 0.0442(8) 0.0581(10) 0.0067(7) -0.0018(8) -0.0130(7)
O2 0.0726(12) 0.0725(12) 0.0623(12) 0.0100(10) -0.0351(10) -0.0007(10)
N1 0.0431(9) 0.0411(9) 0.0366(9) -0.0006(7) -0.0089(7) 0.0002(7)
N2 0.0369(8) 0.0329(8) 0.0325(8) -0.0030(6) -0.0053(6) -0.0026(6)
N3 0.0374(8) 0.0386(9) 0.0562(11) -0.0003(7) -0.0076(8) 0.0026(8)
N4 0.0402(8) 0.0421(9) 0.0368(9) -0.0023(7) -0.0089(7) -0.0039(7)
C1 0.0384(9) 0.0332(9) 0.0364(10) -0.0060(7) -0.0069(7) -0.0020(7)
C2 0.0454(10) 0.0362(10) 0.0354(10) -0.0054(8) -0.0066(8) -0.0051(8)
C3 0.0366(9) 0.0316(9) 0.0376(10) -0.0036(7) -0.0025(7) -0.0043(7)
C4 0.0344(9) 0.0356(9) 0.0468(11) -0.0028(7) -0.0006(8) -0.0007(8)
C5 0.0397(10) 0.0486(12) 0.0506(13) -0.0021(9) -0.0103(9) 0.0057(10)
C6 0.0329(8) 0.0340(9) 0.0328(9) -0.0049(7) -0.0042(7) -0.0012(7)
C7 0.0409(10) 0.0386(10) 0.0371(10) -0.0067(8) -0.0096(8) -0.0007(8)
C8 0.0475(12) 0.0471(13) 0.0834(19) 0.0064(10) -0.0178(12) 0.0070(12)
C9 0.0542(13) 0.0599(14) 0.0454(12) -0.0036(11) -0.0182(10) -0.0120(11)
C10 0.0406(9) 0.0336(9) 0.0371(10) -0.0017(7) -0.0053(8) -0.0073(8)
C11 0.0443(10) 0.0470(11) 0.0331(10) -0.0031(8) -0.0072(8) -0.0018(8)
C12 0.0423(10) 0.0605(13) 0.0343(10) -0.0052(9) -0.0062(8) -0.0130(9)
C13 0.0525(14) 0.107(2) 0.0539(16) -0.0189(15) 0.0031(12) -0.0057(16)
C14 0.0554(14) 0.0665(16) 0.0545(14) 0.0128(11) -0.0081(11) -0.0194(12)
C15 0.0417(10) 0.0429(10) 0.0405(11) 0.0006(8) -0.0123(8) -0.0035(8)
C16 0.0520(12) 0.0543(13) 0.0328(10) 0.0060(10) -0.0067(9) -0.0070(9)
C17 0.0434(10) 0.0480(11) 0.0380(11) 0.0072(8) -0.0043(8) -0.0051(9)
C18 0.0379(9) 0.0373(9) 0.0362(10) -0.0040(7) -0.0081(7) -0.0011(8)
C19 0.0448(10) 0.0426(10) 0.0346(10) -0.0005(8) -0.0031(8) -0.0030(8)
C20 0.0370(9) 0.0417(10) 0.0443(11) 0.0019(8) -0.0033(8) -0.0048(9)

loop_
_atom_type_symbol
_atom_type_description
_atom_type_scat_dispersion_real
_atom_type_scat_dispersion_imag
_atom_type_scat_source
C C 0.0033 0.0016 'International Tables Vol C Tables 4.2.6.8 and 6.1.1.4'
H H 0.0000 0.0000 'International Tables Vol C Tables 4.2.6.8 and 6.1.1.4'
N N 0.0061 0.0033 'International Tables Vol C Tables 4.2.6.8 and 6.1.1.4'
O O 0.0106 0.0060 'International Tables Vol C Tables 4.2.6.8 and 6.1.1.4'
Br Br -0.2901 2.4595 'International Tables Vol C Tables 4.2.6.8 and 6.1.1.4'

loop_
_geom_angle_atom_site_label_1
_geom_angle_atom_site_label_2
_geom_angle_atom_site_label_3
_geom_angle
C7 N1 C18 118.68(18)
C6 N2 C1 107.35(15)
C6 N2 C10 128.39(17)
C1 N2 C10 122.74(16)
C5 N3 C4 125.68(18)
C5 N3 C8 116.8(2)
C4 N3 C8 117.4(2)
C6 N4 C5 119.08(18)
C6 N4 C9 123.49(18)
C5 N4 C9 116.40(18)
C2 C1 N2 108.19(18)
C2 C1 C7 123.93(19)
N2 C1 C7 127.80(18)
C1 C2 C3 107.90(18)
C1 C2 H2 126.0
C3 C2 H2 126.0
C2 C3 C6 107.51(17)
C2 C3 C4 131.28(18)
C6 C3 C4 121.21(19)
O1 C4 N3 121.5(2)
O1 C4 C3 125.0(2)
N3 C4 C3 113.50(18)
O2 C5 N3 121.1(2)
O2 C5 N4 121.2(2)
N3 C5 N4 117.76(19)
N2 C6 N4 128.68(17)
N2 C6 C3 109.05(17)
N4 C6 C3 122.26(18)
N1 C7 C1 127.14(19)
N1 C7 H7 116.4
C1 C7 H7 116.4
N3 C8 H8A 109.5
N3 C8 H8B 109.5
H8A C8 H8B 109.5
N3 C8 H8C 109.5
H8A C8 H8C 109.5
H8B C8 H8C 109.5
N4 C9 H9A 109.5
N4 C9 H9B 109.5
H9A C9 H9B 109.5
N4 C9 H9C 109.5
H9A C9 H9C 109.5
H9B C9 H9C 109.5
N2 C10 C11 110.60(16)
N2 C10 H10A 109.5
C11 C10 H10A 109.5
N2 C10 H10B 109.5
C11 C10 H10B 109.5
H10A C10 H10B 108.1
C12 C11 C10 125.6(2)
C12 C11 H11 117.2
C10 C11 H11 117.2
C11 C12 C14 124.4(2)
C11 C12 C13 119.5(2)
C14 C12 C13 116.1(2)
C12 C13 H13A 109.5
C12 C13 H13B 109.5
H13A C13 H13B 109.5
C12 C13 H13C 109.5
H13A C13 H13C 109.5
H13B C13 H13C 109.5
C12 C14 H14A 109.5
C12 C14 H14B 109.5
H14A C14 H14B 109.5
C12 C14 H14C 109.5
H14A C14 H14C 109.5
H14B C14 H14C 109.5
C16 C15 C20 120.8(2)
C16 C15 Br 120.57(17)
C20 C15 Br 118.62(16)
C17 C16 C15 119.8(2)
C17 C16 H16 120.1
C15 C16 H16 120.1
C16 C17 C18 120.89(19)
C16 C17 H17 119.6
C18 C17 H17 119.6
C19 C18 C17 118.45(19)
C19 C18 N1 117.60(18)
C17 C18 N1 123.88(18)
C18 C19 C20 121.3(2)
C18 C19 H19 119.3
C20 C19 H19 119.3
C19 C20 C15 118.77(19)
C19 C20 H20 120.6
C15 C20 H20 120.6

loop_
_geom_bond_atom_site_label_1
_geom_bond_atom_site_label_2
_geom_bond_distance
Br C15 1.895(2)
O1 C4 1.209(3)
O2 C5 1.210(3)
N1 C7 1.270(3)
N1 C18 1.409(3)
N2 C6 1.362(3)
N2 C1 1.404(3)
N2 C10 1.473(2)
N3 C5 1.383(3)
N3 C4 1.399(3)
N3 C8 1.469(3)
N4 C6 1.372(3)
N4 C5 1.397(3)
N4 C9 1.461(3)
C1 C2 1.367(3)
C1 C7 1.435(3)
C2 C3 1.393(3)
C2 H2 0.93
C3 C6 1.381(3)
C3 C4 1.431(3)
C7 H7 0.93
C8 H8A 0.96
C8 H8B 0.96
C8 H8C 0.96
C9 H9A 0.96
C9 H9B 0.96
C9 H9C 0.96
C10 C11 1.497(3)
C10 H10A 0.97
C10 H10B 0.97
C11 C12 1.324(3)
C11 H11 0.93
C12 C14 1.490(4)
C12 C13 1.507(4)
C13 H13A 0.96
C13 H13B 0.96
C13 H13C 0.96
C14 H14A 0.96
C14 H14B 0.96
C14 H14C 0.96
C15 C16 1.380(3)
C15 C20 1.383(3)
C16 C17 1.374(3)
C16 H16 0.93
C17 C18 1.387(3)
C17 H17 0.93
C18 C19 1.389(3)
C19 C20 1.383(3)
C19 H19 0.93
C20 H20 0.93

loop_
_geom_hbond_atom_site_label_D
_geom_hbond_atom_site_label_H
_geom_hbond_atom_site_label_A
_geom_hbond_site_symmetry_A
_geom_hbond_distance_DH
_geom_hbond_distance_HA
_geom_hbond_distance_DA
_geom_hbond_angle_DHA
C8 H8A N1 2_655 0.96 2.59 3.508(3) 160
C9 H9B O2 . 0.96 2.24 2.695(3) 108
C10 H10A N1 . 0.97 2.28 3.015(3) 131
C20 H20 O1 1_465 0.93 2.36 3.274(3) 167

loop_
_geom_torsion_atom_site_label_1
_geom_torsion_atom_site_label_2
_geom_torsion_atom_site_label_3
_geom_torsion_atom_site_label_4
_geom_torsion
C6 N2 C1 C2 -0.8(2)
C10 N2 C1 C2 -167.79(17)
C6 N2 C1 C7 -177.54(19)
C10 N2 C1 C7 15.5(3)
N2 C1 C2 C3 0.2(2)
C7 C1 C2 C3 177.07(18)
C1 C2 C3 C6 0.5(2)
C1 C2 C3 C4 180.0(2)
C5 N3 C4 O1 171.9(2)
C8 N3 C4 O1 -3.9(3)
C5 N3 C4 C3 -8.8(3)
C8 N3 C4 C3 175.42(19)
C2 C3 C4 O1 4.8(4)
C6 C3 C4 O1 -175.78(19)
C2 C3 C4 N3 -174.5(2)
C6 C3 C4 N3 4.9(3)
C4 N3 C5 O2 -173.2(2)
C8 N3 C5 O2 2.6(3)
C4 N3 C5 N4 6.9(3)
C8 N3 C5 N4 -177.27(19)
C6 N4 C5 O2 179.5(2)
C9 N4 C5 O2 10.7(3)
C6 N4 C5 N3 -0.7(3)
C9 N4 C5 N3 -169.48(19)
C1 N2 C6 N4 -179.96(18)
C10 N2 C6 N4 -13.9(3)
C1 N2 C6 C3 1.1(2)
C10 N2 C6 C3 167.14(17)
C5 N4 C6 N2 178.48(19)
C9 N4 C6 N2 -13.6(3)
C5 N4 C6 C3 -2.7(3)
C9 N4 C6 C3 165.21(19)
C2 C3 C6 N2 -1.0(2)
C4 C3 C6 N2 179.45(17)
C2 C3 C6 N4 179.97(17)
C4 C3 C6 N4 0.4(3)
C18 N1 C7 C1 175.24(19)
C2 C1 C7 N1 -172.4(2)
N2 C1 C7 N1 3.8(3)
C6 N2 C10 C11 -71.1(2)
C1 N2 C10 C11 93.0(2)
N2 C10 C11 C12 -139.8(2)
C10 C11 C12 C14 0.8(3)
C10 C11 C12 C13 -179.0(2)
C20 C15 C16 C17 0.5(4)
Br C15 C16 C17 178.26(18)
C15 C16 C17 C18 0.1(4)
C16 C17 C18 C19 -1.3(3)
C16 C17 C18 N1 -178.1(2)
C7 N1 C18 C19 145.2(2)
C7 N1 C18 C17 -38.0(3)
C17 C18 C19 C20 1.9(3)
N1 C18 C19 C20 178.96(18)
C18 C19 C20 C15 -1.3(3)
C16 C15 C20 C19 0.1(3)
Br C15 C20 C19 -177.71(16)

loop_
_cod_related_entry_id
_cod_related_entry_database
_cod_related_entry_code
1 ChemSpider 30655330
